data_2244003
loop_
_publ_author_name
'Kayukova, Lyudmila A.'
'Yergaliyeva, Elmira M.'
'Vologzhanina, Anna V.'

_publ_section_title
;
 Redetermination of the structure of
 2-amino-8-thia-1,5-diazaspiro[4,5]dec-1-en-5-ium chloride monohydrate
;
_journal_coeditor_code HB8000
_journal_issue 2
_journal_name_full 'Acta Crystallographica Section E'
_journal_page_first
;
;
_journal_paper_doi 10.1107/S2056989022000111
_journal_volume 78
_journal_year 2022
_chemical_formula_iupac 'C7 H14 N3 S +, Cl -, H2 O'
_chemical_formula_moiety 'C7 H14 N3 S, Cl, H2 O'
_chemical_formula_sum 'C7 H16 Cl N3 O S'
_chemical_formula_weight 225.74
_chemical_name_systematic
;
2-Amino-8-thia-1,5-diazaspiro[4,5]dec-1-en-5-ium chloride monohydrate
;
_space_group_crystal_system orthorhombic
_space_group_IT_number 61
_space_group_name_Hall '-P 2ac 2ab'
_space_group_name_H-M_alt 'P b c a'
_atom_sites_solution_hydrogens mixed
_audit_creation_method
;
Olex2 1.2
(compiled 2018.05.29 svn.r3508 for OlexSys, GUI svn.r5506)
;
_cell_angle_alpha 90
_cell_angle_beta 90
_cell_angle_gamma 90
_cell_formula_units_Z 8
_cell_length_a 11.0360(18)
_cell_length_b 10.1005(16)
_cell_length_c 19.291(3)
_cell_measurement_reflns_used 8488
_cell_measurement_temperature 120
_cell_measurement_theta_max 35.64
_cell_measurement_theta_min 2.80
_cell_volume 2150.4(6)
_computing_cell_refinement
;
SAINT (Bruker, 2016)
;
_computing_data_collection
;
APEX2 (Bruker, 2016)
;
_computing_data_reduction
;
SAINT (Bruker, 2016)
;
_computing_molecular_graphics
;
<i>OLEX2</i> (Dolomanov <i>et al.</i>,  2009)
;
_computing_publication_material
;
<i>OLEX2</i> (Dolomanov <i>et al.</i>,  2009)
;
_computing_structure_refinement
;
SHELXL (Sheldrick, 2015b)
;
_computing_structure_solution
;
SHELXT (Sheldrick, 2015a)
;
_diffrn_ambient_temperature 120
_diffrn_measured_fraction_theta_full 0.995
_diffrn_measured_fraction_theta_max 0.997
_diffrn_measurement_device_type 'Bruker APEXII CCD'
_diffrn_measurement_method '\f and \w scans'
_diffrn_radiation_type MoK\a
_diffrn_radiation_wavelength 0.71073
_diffrn_reflns_av_R_equivalents 0.0324
_diffrn_reflns_av_unetI/netI 0.0311
_diffrn_reflns_limit_h_max 18
_diffrn_reflns_limit_h_min -18
_diffrn_reflns_limit_k_max 16
_diffrn_reflns_limit_k_min -16
_diffrn_reflns_limit_l_max 32
_diffrn_reflns_limit_l_min -26
_diffrn_reflns_number 29600
_diffrn_reflns_theta_full 25.242
_diffrn_reflns_theta_max 36.168
_diffrn_reflns_theta_min 2.111
_diffrn_standards_number 0
_exptl_absorpt_coefficient_mu 0.518
_exptl_absorpt_correction_T_max 0.7471
_exptl_absorpt_correction_T_min 0.6334
_exptl_absorpt_correction_type multi-scan
_exptl_absorpt_process_details
;
(SADABS; Bruker, 2016)
;
_exptl_crystal_colour colourless
_exptl_crystal_density_diffrn 1.395
_exptl_crystal_description prism
_exptl_crystal_F_000 960
_exptl_crystal_size_max 0.41
_exptl_crystal_size_mid 0.36
_exptl_crystal_size_min 0.32
_refine_diff_density_max 0.444
_refine_diff_density_min -0.338
_refine_ls_extinction_method none
_refine_ls_goodness_of_fit_ref 1.062
_refine_ls_hydrogen_treatment constr
_refine_ls_matrix_type full
_refine_ls_number_parameters 121
_refine_ls_number_reflns 5145
_refine_ls_number_restraints 0
_refine_ls_restrained_S_all 1.062
_refine_ls_R_factor_all 0.0468
_refine_ls_R_factor_gt 0.0302
_refine_ls_shift/su_max 0.002
_refine_ls_shift/su_mean 0.000
_refine_ls_structure_factor_coef Fsqd
_refine_ls_weighting_details 'w=1/[\s^2^(Fo^2^)+(0.0500P)^2^] where P=(Fo^2^+2Fc^2^)/3'
_refine_ls_weighting_scheme calc
_refine_ls_wR_factor_gt 0.0834
_refine_ls_wR_factor_ref 0.0874
_reflns_number_gt 3893
_reflns_number_total 5145
_reflns_threshold_expression 'I > 2\s(I)'
_cod_data_source_file hb8000sup1.cif
_cod_data_source_block 3_LT
_cod_database_code 2244003
_shelx_space_group_comment
;
The symmetry employed for this shelxl refinement is uniquely defined
by the following loop, which should always be used as a source of
symmetry information in preference to the above space-group names.
They are only intended as comments.
;
_shelx_estimated_absorpt_t_min 0.816
_shelx_estimated_absorpt_t_max 0.852
_shelxl_version_number 2.014

loop_
_space_group_symop_operation_xyz
'x, y, z'
'-x+1/2, -y, z+1/2'
'-x, y+1/2, -z+1/2'
'x+1/2, -y+1/2, -z'
'-x, -y, -z'
'x-1/2, y, -z-1/2'
'x, -y-1/2, z-1/2'
'-x-1/2, y-1/2, z'

loop_
_atom_site_type_symbol
_atom_site_label
_atom_site_fract_x
_atom_site_fract_y
_atom_site_fract_z
_atom_site_U_iso_or_equiv
_atom_site_adp_type
_atom_site_calc_flag
_atom_site_occupancy
_atom_site_disorder_assembly
_atom_site_disorder_group
Cl Cl1 -0.00746(2) 0.63396(2) 0.39143(2) 0.02000(6) Uani d 1 . .
S S1 0.70833(2) 0.12361(2) 0.74087(2) 0.02033(6) Uani d 1 . .
N N1 0.55731(6) 0.31961(6) 0.64122(3) 0.01183(11) Uani d 1 . .
N N2 0.53333(6) 0.45906(6) 0.62609(4) 0.01348(12) Uani d 1 . .
N N3 0.38623(7) 0.57594(7) 0.56713(4) 0.02087(15) Uani d 1 . .
H H3A 0.4200 0.6520 0.5782 0.025 Uiso calc 1 . .
H H3B 0.3199 0.5747 0.5418 0.025 Uiso calc 1 . .
C C1 0.43545(7) 0.46295(7) 0.58861(4) 0.01473(14) Uani d 1 . .
C C2 0.38062(8) 0.33120(8) 0.57138(5) 0.02009(16) Uani d 1 . .
H H2A 0.3594 0.3249 0.5216 0.024 Uiso calc 1 . .
H H2B 0.3077 0.3134 0.5997 0.024 Uiso calc 1 . .
C C3 0.48341(7) 0.23868(8) 0.58991(4) 0.01713(15) Uani d 1 . .
H H3C 0.5320 0.2156 0.5485 0.021 Uiso calc 1 . .
H H3D 0.4527 0.1564 0.6115 0.021 Uiso calc 1 . .
C C4 0.51885(7) 0.29562(8) 0.71514(4) 0.01528(14) Uani d 1 . .
H H4A 0.4304 0.3102 0.7189 0.018 Uiso calc 1 . .
H H4B 0.5595 0.3611 0.7454 0.018 Uiso calc 1 . .
C C5 0.54806(8) 0.15791(8) 0.74105(4) 0.01851(16) Uani d 1 . .
H H5A 0.5063 0.0922 0.7114 0.022 Uiso calc 1 . .
H H5B 0.5166 0.1479 0.7888 0.022 Uiso calc 1 . .
C C6 0.73185(8) 0.16153(8) 0.65050(4) 0.01875(16) Uani d 1 . .
H H6A 0.8190 0.1519 0.6393 0.022 Uiso calc 1 . .
H H6B 0.6862 0.0975 0.6217 0.022 Uiso calc 1 . .
C C7 0.69134(7) 0.30023(8) 0.63285(4) 0.01590(14) Uani d 1 . .
H H7A 0.7345 0.3637 0.6632 0.019 Uiso calc 1 . .
H H7B 0.7141 0.3200 0.5843 0.019 Uiso calc 1 . .
O O1 0.16762(6) 0.51532(7) 0.50099(3) 0.02415(14) Uani d 1 . .
H H1A 0.1157 0.5460 0.4727 0.036 Uiso d 1 . .
H H1B 0.1256 0.4764 0.5318 0.036 Uiso d 1 . .

loop_
_atom_site_aniso_label
_atom_site_aniso_U_11
_atom_site_aniso_U_22
_atom_site_aniso_U_33
_atom_site_aniso_U_12
_atom_site_aniso_U_13
_atom_site_aniso_U_23
Cl1 0.02624(11) 0.01477(9) 0.01898(10) 0.00288(7) 0.00057(7) 0.00344(7)
S1 0.02337(11) 0.01616(10) 0.02145(11) 0.00301(7) -0.00515(8) 0.00290(7)
N1 0.0134(3) 0.0084(2) 0.0137(3) -0.0004(2) -0.0002(2) -0.0008(2)
N2 0.0158(3) 0.0082(3) 0.0165(3) 0.0001(2) -0.0017(2) 0.0006(2)
N3 0.0217(3) 0.0126(3) 0.0283(4) 0.0003(3) -0.0115(3) 0.0011(3)
C1 0.0149(3) 0.0123(3) 0.0171(3) -0.0004(3) -0.0010(3) -0.0010(3)
C2 0.0198(4) 0.0125(3) 0.0279(4) -0.0015(3) -0.0091(3) -0.0019(3)
C3 0.0215(4) 0.0110(3) 0.0189(4) -0.0006(3) -0.0058(3) -0.0036(3)
C4 0.0183(3) 0.0138(3) 0.0137(3) 0.0017(3) 0.0035(3) 0.0007(3)
C5 0.0221(4) 0.0153(3) 0.0181(4) -0.0005(3) 0.0025(3) 0.0038(3)
C6 0.0178(4) 0.0169(3) 0.0216(4) 0.0057(3) 0.0005(3) -0.0005(3)
C7 0.0121(3) 0.0163(3) 0.0192(4) 0.0010(3) 0.0026(3) 0.0024(3)
O1 0.0161(3) 0.0358(4) 0.0205(3) -0.0016(3) -0.0015(2) 0.0046(3)

loop_
_atom_type_symbol
_atom_type_description
_atom_type_scat_dispersion_real
_atom_type_scat_dispersion_imag
_atom_type_scat_source
C C 0.0033 0.0016 'International Tables Vol C Tables 4.2.6.8 and 6.1.1.4'
H H 0.0000 0.0000 'International Tables Vol C Tables 4.2.6.8 and 6.1.1.4'
Cl Cl 0.1484 0.1585 'International Tables Vol C Tables 4.2.6.8 and 6.1.1.4'
N N 0.0061 0.0033 'International Tables Vol C Tables 4.2.6.8 and 6.1.1.4'
O O 0.0106 0.0060 'International Tables Vol C Tables 4.2.6.8 and 6.1.1.4'
S S 0.1246 0.1234 'International Tables Vol C Tables 4.2.6.8 and 6.1.1.4'

loop_
_geom_angle_atom_site_label_1
_geom_angle_atom_site_label_2
_geom_angle_atom_site_label_3
_geom_angle_site_symmetry_1
_geom_angle_site_symmetry_3
_geom_angle
_geom_angle_publ_flag
C5 S1 C6 . . 95.87(4) ?
N2 N1 C3 . . 106.89(6) ?
N2 N1 C4 . . 107.01(5) ?
N2 N1 C7 . . 106.41(6) ?
C4 N1 C3 . . 112.23(6) ?
C7 N1 C3 . . 112.85(6) ?
C7 N1 C4 . . 111.00(6) ?
C1 N2 N1 . . 106.89(6) ?
H3A N3 H3B . . 120.0 ?
C1 N3 H3A . . 120.0 ?
C1 N3 H3B . . 120.0 ?
N2 C1 N3 . . 122.58(7) ?
N2 C1 C2 . . 115.57(7) ?
N3 C1 C2 . . 121.84(7) ?
C1 C2 H2A . . 111.5 ?
C1 C2 H2B . . 111.5 ?
C1 C2 C3 . . 101.15(6) ?
H2A C2 H2B . . 109.4 ?
C3 C2 H2A . . 111.5 ?
C3 C2 H2B . . 111.5 ?
N1 C3 H3C . . 111.2 ?
N1 C3 H3D . . 111.2 ?
C2 C3 N1 . . 102.94(6) ?
C2 C3 H3C . . 111.2 ?
C2 C3 H3D . . 111.2 ?
H3C C3 H3D . . 109.1 ?
N1 C4 H4A . . 108.8 ?
N1 C4 H4B . . 108.8 ?
N1 C4 C5 . . 113.60(6) ?
H4A C4 H4B . . 107.7 ?
C5 C4 H4A . . 108.8 ?
C5 C4 H4B . . 108.8 ?
S1 C5 H5A . . 109.1 ?
S1 C5 H5B . . 109.1 ?
C4 C5 S1 . . 112.66(6) ?
C4 C5 H5A . . 109.1 ?
C4 C5 H5B . . 109.1 ?
H5A C5 H5B . . 107.8 ?
S1 C6 H6A . . 109.2 ?
S1 C6 H6B . . 109.2 ?
H6A C6 H6B . . 107.9 ?
C7 C6 S1 . . 111.87(6) ?
C7 C6 H6A . . 109.2 ?
C7 C6 H6B . . 109.2 ?
N1 C7 C6 . . 112.88(6) ?
N1 C7 H7A . . 109.0 ?
N1 C7 H7B . . 109.0 ?
C6 C7 H7A . . 109.0 ?
C6 C7 H7B . . 109.0 ?
H7A C7 H7B . . 107.8 ?
H1A O1 H1B . . 104.5 ?

loop_
_geom_bond_atom_site_label_1
_geom_bond_atom_site_label_2
_geom_bond_site_symmetry_2
_geom_bond_distance
_geom_bond_publ_flag
S1 C5 . 1.8024(9) ?
S1 C6 . 1.8038(9) ?
N1 N2 . 1.4626(9) ?
N1 C3 . 1.5210(10) ?
N1 C4 . 1.5074(10) ?
N1 C7 . 1.5007(10) ?
N2 C1 . 1.3003(10) ?
N3 H3A . 0.8800 ?
N3 H3B . 0.8800 ?
N3 C1 . 1.3301(10) ?
C1 C2 . 1.4992(11) ?
C2 H2A . 0.9900 ?
C2 H2B . 0.9900 ?
C2 C3 . 1.5125(11) ?
C3 H3C . 0.9900 ?
C3 H3D . 0.9900 ?
C4 H4A . 0.9900 ?
C4 H4B . 0.9900 ?
C4 C5 . 1.5128(11) ?
C5 H5A . 0.9900 ?
C5 H5B . 0.9900 ?
C6 H6A . 0.9900 ?
C6 H6B . 0.9900 ?
C6 C7 . 1.5093(11) ?
C7 H7A . 0.9900 ?
C7 H7B . 0.9900 ?
O1 H1A . 0.8501 ?
O1 H1B . 0.8499 ?

loop_
_geom_hbond_atom_site_label_D
_geom_hbond_atom_site_label_H
_geom_hbond_atom_site_label_A
_geom_hbond_site_symmetry_A
_geom_hbond_distance_DH
_geom_hbond_distance_HA
_geom_hbond_distance_DA
_geom_hbond_angle_DHA
N3 H3A Cl1 4_566 0.88 2.38 3.2560(9) 175
N3 H3B O1 1_555 0.88 1.95 2.7970(11) 161
O1 H1A Cl1 1_555 0.85 2.26 3.1042(9) 175
O1 H1B Cl1 5_566 0.85 2.27 3.1152(9) 176
C5 H5B N2 3_646 0.99 2.58 3.3778(12) 138
C6 H6A N2 8_755 0.99 2.55 3.3346(12) 136

loop_
_geom_torsion_atom_site_label_1
_geom_torsion_atom_site_label_2
_geom_torsion_atom_site_label_3
_geom_torsion_atom_site_label_4
_geom_torsion_site_symmetry_1
_geom_torsion_site_symmetry_2
_geom_torsion_site_symmetry_3
_geom_torsion_site_symmetry_4
_geom_torsion
_geom_torsion_publ_flag
S1 C6 C7 N1 . . . . -64.89(8) ?
N1 N2 C1 N3 . . . . 178.26(7) ?
N1 N2 C1 C2 . . . . -1.35(10) ?
N1 C4 C5 S1 . . . . 61.65(8) ?
N2 N1 C3 C2 . . . . -25.32(8) ?
N2 N1 C4 C5 . . . . -174.93(6) ?
N2 N1 C7 C6 . . . . 176.99(6) ?
N2 C1 C2 C3 . . . . -14.59(10) ?
N3 C1 C2 C3 . . . . 165.80(8) ?
C1 C2 C3 N1 . . . . 22.86(8) ?
C3 N1 N2 C1 . . . . 17.04(8) ?
C3 N1 C4 C5 . . . . 68.11(8) ?
C3 N1 C7 C6 . . . . -66.08(9) ?
C4 N1 N2 C1 . . . . -103.39(7) ?
C4 N1 C3 C2 . . . . 91.71(8) ?
C4 N1 C7 C6 . . . . 60.89(8) ?
C5 S1 C6 C7 . . . . 56.71(7) ?
C6 S1 C5 C4 . . . . -55.24(7) ?
C7 N1 N2 C1 . . . . 137.87(7) ?
C7 N1 C3 C2 . . . . -141.97(7) ?
C7 N1 C4 C5 . . . . -59.21(8) ?

_cod_database_fobs_code 2244003
